data_7120963
loop_
_publ_author_name
'Zheng, Long-Sheng'
'F\'erard, Charl\`ene'
'Phansavath, Phannarath'
'Ratovelomanana-Vidal, Virginie'

_publ_section_title
;
 Rhodium-mediated asymmetric transfer hydrogenation: a diastereo- and
 enantioselective synthesis of syn-\a-amido \b-hydroxy esters.
;
_journal_issue 3
_journal_name_full 'Chemical communications (Cambridge, England)'
_journal_page_first 283
_journal_page_last 286
_journal_paper_doi 10.1039/c7cc08231b
_journal_volume 54
_journal_year 2018
_chemical_absolute_configuration ad
_chemical_formula_moiety 'C16 H16 N2 O4, H2 O'
_chemical_formula_sum 'C16 H18 N2 O5'
_chemical_formula_weight 318.32
_space_group_crystal_system orthorhombic
_space_group_IT_number 19
_space_group_name_Hall 'P 2ac 2ab'
_space_group_name_H-M_alt 'P 21 21 21'
_symmetry_space_group_name_Hall 'P 2ac 2ab'
_symmetry_space_group_name_H-M 'P 21 21 21'
_atom_sites_solution_hydrogens mixed
_atom_sites_solution_primary dual
_atom_sites_solution_secondary difmap
_audit_creation_method SHELXL-2014/7
_audit_update_record
;
2017-10-23 deposited with the CCDC.
2017-12-05 downloaded from the CCDC.
;
_cell_angle_alpha 90
_cell_angle_beta 90
_cell_angle_gamma 90
_cell_formula_units_Z 4
_cell_length_a 9.0313(4)
_cell_length_b 11.8519(4)
_cell_length_c 14.6499(6)
_cell_measurement_reflns_used 8114
_cell_measurement_temperature 200(1)
_cell_measurement_theta_max 66.63
_cell_measurement_theta_min 4.80
_cell_volume 1568.10(11)
_computing_cell_refinement 'Bruker SAINT'
_computing_data_collection 'Bruker APEX2'
_computing_data_reduction 'Bruker SAINT'
_computing_molecular_graphics 'SXGRAPH (Farrugia, 2012)'
_computing_publication_material 'WinGX publication routines (Farrugia, 2012)'
_computing_structure_refinement 'SHELXL-2014/7 (Sheldrick, 2014)'
_computing_structure_solution 'SHELXT-2014/5 (Sheldrick, 2014)'
_diffrn_ambient_temperature 200(1)
_diffrn_detector_area_resol_mean 8.3333
_diffrn_measured_fraction_theta_full 0.999
_diffrn_measured_fraction_theta_max 0.998
_diffrn_measurement_device_type 'Bruker APEX-II CCD'
_diffrn_measurement_method '\f and \w scans'
_diffrn_radiation_source micro-source
_diffrn_radiation_type CuK\a
_diffrn_radiation_wavelength 1.54178
_diffrn_reflns_av_R_equivalents 0.0449
_diffrn_reflns_av_unetI/netI 0.0448
_diffrn_reflns_Laue_measured_fraction_full 0.999
_diffrn_reflns_Laue_measured_fraction_max 0.998
_diffrn_reflns_limit_h_max 9
_diffrn_reflns_limit_h_min -10
_diffrn_reflns_limit_k_max 14
_diffrn_reflns_limit_k_min -13
_diffrn_reflns_limit_l_max 17
_diffrn_reflns_limit_l_min -17
_diffrn_reflns_number 9671
_diffrn_reflns_point_group_measured_fraction_full 0.998
_diffrn_reflns_point_group_measured_fraction_max 0.997
_diffrn_reflns_theta_full 66.500
_diffrn_reflns_theta_max 66.628
_diffrn_reflns_theta_min 4.799
_exptl_absorpt_coefficient_mu 0.846
_exptl_absorpt_correction_T_max 0.916
_exptl_absorpt_correction_T_min 0.771
_exptl_absorpt_correction_type multi-scan
_exptl_absorpt_process_details
; 
R.H. Blessing, Acta Cryst. (1995), A51, 33-38
;
_exptl_crystal_colour colourless
_exptl_crystal_density_diffrn 1.348
_exptl_crystal_density_method 'not measured'
_exptl_crystal_description prism
_exptl_crystal_F_000 672
_exptl_crystal_size_max 0.4
_exptl_crystal_size_mid 0.2
_exptl_crystal_size_min 0.15
_refine_diff_density_max 0.208
_refine_diff_density_min -0.176
_refine_diff_density_rms 0.052
_refine_ls_abs_structure_details
;
 Flack x determined using 1136 quotients [(I+)-(I-)]/[(I+)+(I-)]
 (Parsons, Flack and Wagner, Acta Cryst. B69 (2013) 249-259).
;
_refine_ls_abs_structure_Flack 0.02(8)
_refine_ls_extinction_coef 0.0086(10)
_refine_ls_extinction_expression Fc^*^=kFc[1+0.001xFc^2^\l^3^/sin(2\q)]^-1/4^
_refine_ls_extinction_method 'SHELXL-2014/7 (Sheldrick 2014'
_refine_ls_goodness_of_fit_ref 1.077
_refine_ls_hydrogen_treatment constr
_refine_ls_matrix_type full
_refine_ls_number_parameters 211
_refine_ls_number_reflns 2769
_refine_ls_number_restraints 0
_refine_ls_restrained_S_all 1.077
_refine_ls_R_factor_all 0.0327
_refine_ls_R_factor_gt 0.0324
_refine_ls_shift/su_max 0.000
_refine_ls_shift/su_mean 0.000
_refine_ls_structure_factor_coef Fsqd
_refine_ls_weighting_details 'w=1/[\s^2^(Fo^2^)+(0.0463P)^2^+0.1932P] where P=(Fo^2^+2Fc^2^)/3'
_refine_ls_weighting_scheme calc
_refine_ls_wR_factor_gt 0.0839
_refine_ls_wR_factor_ref 0.0843
_reflns_Friedel_coverage 0.724
_reflns_Friedel_fraction_full 0.997
_reflns_Friedel_fraction_max 0.995
_reflns_number_gt 2730
_reflns_number_total 2769
_reflns_threshold_expression 'I > 2\s(I)'
_cod_data_source_file c7cc08231b2.cif
_cod_data_source_block lz374
_cod_depositor_comments 'Adding full bibliography for 7120961--7120963.cif.'
_cod_database_code 7120963
_shelx_shelxl_version_number 2014/7
_shelx_space_group_comment
;
The symmetry employed for this shelxl refinement is uniquely defined
by the following loop, which should always be used as a source of
symmetry information in preference to the above space-group names.
They are only intended as comments.
;

loop_
_space_group_symop_operation_xyz
'x, y, z'
'-x+1/2, -y, z+1/2'
'-x, y+1/2, -z+1/2'
'x+1/2, -y+1/2, -z'

loop_
_atom_site_label
_atom_site_type_symbol
_atom_site_fract_x
_atom_site_fract_y
_atom_site_fract_z
_atom_site_U_iso_or_equiv
_atom_site_adp_type
_atom_site_occupancy
_atom_site_site_symmetry_order
_atom_site_calc_flag
_atom_site_refinement_flags_posn
_atom_site_refinement_flags_adp
O1 O 0.36959(16) 0.73023(11) 0.74992(9) 0.0272(3) Uani 1 1 d . .
H1A H 0.3611 0.7977 0.7666 0.041 Uiso 1 1 calc R U
O2 O 0.09336(17) 0.77417(14) 0.58497(14) 0.0443(4) Uani 1 1 d . .
O3 O 0.28468(17) 0.89301(11) 0.57189(11) 0.0323(4) Uani 1 1 d . .
O4 O 0.26189(19) 0.56834(13) 0.44164(10) 0.0365(4) Uani 1 1 d . .
O5 O 0.33019(19) 0.44487(14) 0.28335(10) 0.0376(4) Uani 1 1 d . .
H5A H 0.3052 0.4896 0.3326 0.045 Uiso 1 1 d R U
H5B H 0.2698 0.3846 0.2861 0.045 Uiso 1 1 d R U
N1 N 0.27307(18) 0.59092(13) 0.59423(10) 0.0226(3) Uani 1 1 d . .
H1B H 0.2576 0.5613 0.6485 0.027 Uiso 1 1 calc R U
N2 N 0.6597(2) 0.45330(14) 0.70716(12) 0.0301(4) Uani 1 1 d . .
C1 C 0.4498(2) 0.72566(16) 0.66644(12) 0.0223(4) Uani 1 1 d . .
H1C H 0.4943 0.8017 0.6557 0.027 Uiso 1 1 calc R U
C2 C 0.3429(2) 0.70046(15) 0.58663(12) 0.0219(4) Uani 1 1 d . .
H2 H 0.4009 0.7023 0.5285 0.026 Uiso 1 1 calc R U
C3 C 0.2238(2) 0.79184(16) 0.58169(13) 0.0252(4) Uani 1 1 d . .
C4 C 0.1817(3) 0.98680(19) 0.56595(19) 0.0408(5) Uani 1 1 d . .
H4A H 0.1179 0.9769 0.5124 0.061 Uiso 1 1 calc R U
H4B H 0.2371 1.0576 0.5602 0.061 Uiso 1 1 calc R U
H4C H 0.1206 0.9892 0.6212 0.061 Uiso 1 1 calc R U
C5 C 0.5750(2) 0.64113(16) 0.67291(12) 0.0222(4) Uani 1 1 d . .
C6 C 0.7183(2) 0.67178(16) 0.64926(13) 0.0265(4) Uani 1 1 d . .
H6 H 0.7389 0.7464 0.6293 0.032 Uiso 1 1 calc R U
C7 C 0.8312(2) 0.59263(19) 0.65499(15) 0.0333(5) Uani 1 1 d . .
H7 H 0.9301 0.6122 0.6396 0.040 Uiso 1 1 calc R U
C8 C 0.7966(2) 0.48513(19) 0.68348(16) 0.0345(5) Uani 1 1 d . .
H8 H 0.8738 0.4308 0.6865 0.041 Uiso 1 1 calc R U
C9 C 0.5521(2) 0.53056(16) 0.70268(13) 0.0254(4) Uani 1 1 d . .
H9 H 0.4550 0.5091 0.7207 0.030 Uiso 1 1 calc R U
C10 C 0.2317(2) 0.53416(16) 0.51912(13) 0.0238(4) Uani 1 1 d . .
C11 C 0.1476(2) 0.42676(15) 0.53313(13) 0.0237(4) Uani 1 1 d . .
C12 C 0.1521(2) 0.36501(16) 0.61408(14) 0.0272(4) Uani 1 1 d . .
H12 H 0.2108 0.3909 0.6637 0.033 Uiso 1 1 calc R U
C13 C 0.0715(2) 0.26617(17) 0.62248(15) 0.0330(5) Uani 1 1 d . .
H13 H 0.0743 0.2248 0.6780 0.040 Uiso 1 1 calc R U
C14 C -0.0131(2) 0.22755(18) 0.55018(16) 0.0346(5) Uani 1 1 d . .
H14 H -0.0685 0.1598 0.5561 0.042 Uiso 1 1 calc R U
C15 C -0.0169(3) 0.2878(2) 0.46922(17) 0.0401(5) Uani 1 1 d . .
H15 H -0.0746 0.2612 0.4195 0.048 Uiso 1 1 calc R U
C16 C 0.0633(3) 0.38675(18) 0.46061(14) 0.0340(5) Uani 1 1 d . .
H16 H 0.0607 0.4276 0.4048 0.041 Uiso 1 1 calc R U

loop_
_atom_site_aniso_label
_atom_site_aniso_U_11
_atom_site_aniso_U_22
_atom_site_aniso_U_33
_atom_site_aniso_U_23
_atom_site_aniso_U_13
_atom_site_aniso_U_12
O1 0.0353(8) 0.0191(6) 0.0271(6) -0.0035(5) 0.0030(6) 0.0019(5)
O2 0.0237(8) 0.0360(8) 0.0733(12) 0.0110(8) -0.0043(7) 0.0012(7)
O3 0.0294(7) 0.0193(7) 0.0481(8) 0.0027(6) -0.0044(7) 0.0035(6)
O4 0.0542(10) 0.0313(8) 0.0242(7) -0.0010(6) 0.0029(7) -0.0144(7)
O5 0.0459(9) 0.0373(8) 0.0296(7) -0.0017(6) -0.0024(7) -0.0078(7)
N1 0.0262(8) 0.0198(7) 0.0217(7) 0.0004(6) 0.0005(6) -0.0021(6)
N2 0.0304(9) 0.0226(8) 0.0372(9) 0.0065(7) 0.0014(7) 0.0038(7)
C1 0.0238(9) 0.0177(8) 0.0252(8) 0.0008(7) -0.0004(7) -0.0014(7)
C2 0.0225(8) 0.0187(8) 0.0245(8) 0.0003(7) -0.0009(7) -0.0004(7)
C3 0.0262(10) 0.0225(9) 0.0268(9) 0.0024(7) -0.0036(7) 0.0004(7)
C4 0.0415(13) 0.0246(10) 0.0563(13) 0.0020(10) -0.0058(11) 0.0116(9)
C5 0.0245(9) 0.0200(8) 0.0221(8) 0.0008(7) -0.0022(7) -0.0004(7)
C6 0.0261(9) 0.0232(9) 0.0303(9) 0.0040(7) -0.0019(8) -0.0035(8)
C7 0.0217(9) 0.0360(11) 0.0423(11) 0.0061(9) 0.0034(9) 0.0014(8)
C8 0.0280(11) 0.0318(11) 0.0437(11) 0.0085(9) 0.0046(9) 0.0083(8)
C9 0.0232(9) 0.0233(9) 0.0296(9) 0.0045(7) 0.0016(7) 0.0001(7)
C10 0.0252(9) 0.0200(8) 0.0262(9) -0.0005(7) 0.0007(8) -0.0003(7)
C11 0.0208(8) 0.0207(9) 0.0295(9) -0.0025(7) 0.0033(7) 0.0013(7)
C12 0.0290(9) 0.0207(9) 0.0318(9) -0.0004(8) -0.0004(8) 0.0019(8)
C13 0.0363(11) 0.0227(9) 0.0399(11) 0.0040(8) 0.0059(9) 0.0007(9)
C14 0.0302(10) 0.0234(10) 0.0503(12) -0.0017(9) 0.0064(9) -0.0057(9)
C15 0.0378(12) 0.0378(12) 0.0447(12) -0.0055(10) -0.0051(10) -0.0129(10)
C16 0.0357(11) 0.0338(11) 0.0326(10) 0.0002(8) -0.0023(9) -0.0075(9)

loop_
_atom_type_symbol
_atom_type_description
_atom_type_scat_dispersion_real
_atom_type_scat_dispersion_imag
_atom_type_scat_source
C C 0.0181 0.0091 'International Tables Vol C Tables 4.2.6.8 and 6.1.1.4'
H H 0.0000 0.0000 'International Tables Vol C Tables 4.2.6.8 and 6.1.1.4'
N N 0.0311 0.0180 'International Tables Vol C Tables 4.2.6.8 and 6.1.1.4'
O O 0.0492 0.0322 'International Tables Vol C Tables 4.2.6.8 and 6.1.1.4'

loop_
_geom_angle_atom_site_label_1
_geom_angle_atom_site_label_2
_geom_angle_atom_site_label_3
_geom_angle
C3 O3 C4 115.66(16)
C10 N1 C2 120.49(15)
C9 N2 C8 117.77(18)
O1 C1 C5 110.59(14)
O1 C1 C2 109.87(14)
C5 C1 C2 112.71(15)
N1 C2 C3 109.44(15)
N1 C2 C1 112.78(14)
C3 C2 C1 109.78(15)
O2 C3 O3 124.73(19)
O2 C3 C2 124.50(19)
O3 C3 C2 110.75(16)
C6 C5 C9 117.51(17)
C6 C5 C1 120.50(16)
C9 C5 C1 121.99(17)
C5 C6 C7 119.52(18)
C8 C7 C6 118.51(19)
N2 C8 C7 123.29(19)
N2 C9 C5 123.37(19)
O4 C10 N1 121.81(17)
O4 C10 C11 121.12(17)
N1 C10 C11 117.06(17)
C16 C11 C12 119.15(18)
C16 C11 C10 117.59(17)
C12 C11 C10 123.25(17)
C13 C12 C11 120.28(19)
C14 C13 C12 120.1(2)
C13 C14 C15 119.9(2)
C16 C15 C14 120.1(2)
C15 C16 C11 120.38(19)

loop_
_geom_bond_atom_site_label_1
_geom_bond_atom_site_label_2
_geom_bond_distance
O1 C1 1.422(2)
O2 C3 1.198(3)
O3 C3 1.327(2)
O3 C4 1.452(3)
O4 C10 1.236(3)
N1 C10 1.343(3)
N1 C2 1.448(2)
N2 C9 1.337(3)
N2 C8 1.338(3)
C1 C5 1.514(3)
C1 C2 1.545(3)
C2 C3 1.528(3)
C5 C6 1.388(3)
C5 C9 1.397(3)
C6 C7 1.388(3)
C7 C8 1.377(3)
C10 C11 1.496(2)
C11 C16 1.390(3)
C11 C12 1.394(3)
C12 C13 1.385(3)
C13 C14 1.384(3)
C14 C15 1.385(4)
C15 C16 1.384(3)
